data_7249614
loop_
_publ_author_name
'Shen, Yue'
'Jin, Jiu-Zeng'
'Yang, Zhen-Yu'
'Zhao, Jie'
'Liu, Bin-Qiu'
'Zhang, Ju-Wen'

_publ_section_title
;
 Syntheses and properties of two pH-directed types of cobalt--lanthanoid
 heterometallic complexes constructed from 2,5-dichlorobenzoate and
 1,10-phenanthroline
;
_journal_issue 48
_journal_name_full CrystEngComm
_journal_page_first 6873
_journal_page_last 6882
_journal_paper_doi 10.1039/D4CE00886C
_journal_volume 26
_journal_year 2024
_chemical_formula_moiety 'C94 H46 Cl20 Co2 N4 O20 Tb2'
_chemical_formula_sum 'C94 H46 Cl20 Co2 N4 O20 Tb2'
_chemical_formula_weight 2696.05
_space_group_crystal_system monoclinic
_space_group_IT_number 14
_space_group_name_Hall '-P 2yn'
_space_group_name_H-M_alt 'P 1 21/n 1'
_atom_sites_solution_hydrogens geom
_atom_sites_solution_primary dual
_audit_creation_date 2022-01-24
_audit_creation_method
;
Olex2 1.3-alpha
(compiled 2020.11.12 svn.r5f609507 for OlexSys, GUI svn.r6403)
;
_audit_update_record
;
2022-07-08 deposited with the CCDC.	2024-11-14 downloaded from the CCDC.
;
_cell_angle_alpha 90
_cell_angle_beta 107.2960(10)
_cell_angle_gamma 90
_cell_formula_units_Z 2
_cell_length_a 13.6691(11)
_cell_length_b 27.334(2)
_cell_length_c 14.1690(11)
_cell_measurement_reflns_used 9723
_cell_measurement_temperature 273.15
_cell_measurement_theta_max 28.19
_cell_measurement_theta_min 2.35
_cell_volume 5054.6(7)
_computing_cell_refinement 'SAINT V8.18C (?, 2016)'
_computing_data_reduction 'SAINT V8.18C (?, 2016)'
_computing_molecular_graphics 'Olex2 1.3-alpha (Dolomanov et al., 2009)'
_computing_publication_material 'Olex2 1.3-alpha (Dolomanov et al., 2009)'
_computing_structure_refinement 'SHELXL 2018/3 (Sheldrick, 2015)'
_computing_structure_solution 'SHELXT 2014/5 (Sheldrick, 2014)'
_diffrn_ambient_temperature 273.15
_diffrn_measured_fraction_theta_full 0.999
_diffrn_measured_fraction_theta_max 0.994
_diffrn_measurement_device_type 'Bruker APEX-II CCD'
_diffrn_measurement_method '\f and \w scans'
_diffrn_radiation_monochromator graphite
_diffrn_radiation_type MoK\a
_diffrn_radiation_wavelength 0.71073
_diffrn_reflns_av_R_equivalents 0.0705
_diffrn_reflns_av_unetI/netI 0.0684
_diffrn_reflns_Laue_measured_fraction_full 0.999
_diffrn_reflns_Laue_measured_fraction_max 0.994
_diffrn_reflns_limit_h_max 18
_diffrn_reflns_limit_h_min -17
_diffrn_reflns_limit_k_max 34
_diffrn_reflns_limit_k_min -36
_diffrn_reflns_limit_l_max 12
_diffrn_reflns_limit_l_min -18
_diffrn_reflns_number 35381
_diffrn_reflns_point_group_measured_fraction_full 0.999
_diffrn_reflns_point_group_measured_fraction_max 0.994
_diffrn_reflns_theta_full 25.242
_diffrn_reflns_theta_max 28.219
_diffrn_reflns_theta_min 1.490
_diffrn_source_current 30.0
_diffrn_source_power 1.2
_diffrn_source_voltage 40.0
_diffrn_standards_number 0
_exptl_absorpt_coefficient_mu 2.304
_exptl_absorpt_correction_type none
_exptl_crystal_colour colourless
_exptl_crystal_colour_primary colourless
_exptl_crystal_density_diffrn 1.771
_exptl_crystal_description block
_exptl_crystal_F_000 2644
_refine_diff_density_max 0.941
_refine_diff_density_min -1.629
_refine_diff_density_rms 0.136
_refine_ls_extinction_method none
_refine_ls_goodness_of_fit_ref 1.200
_refine_ls_hydrogen_treatment constr
_refine_ls_matrix_type full
_refine_ls_number_parameters 640
_refine_ls_number_reflns 12381
_refine_ls_number_restraints 0
_refine_ls_restrained_S_all 1.200
_refine_ls_R_factor_all 0.0574
_refine_ls_R_factor_gt 0.0449
_refine_ls_shift/su_max 0.001
_refine_ls_shift/su_mean 0.000
_refine_ls_structure_factor_coef Fsqd
_refine_ls_weighting_details 'w=1/[\s^2^(Fo^2^)+(0.0203P)^2^+5.2848P] where P=(Fo^2^+2Fc^2^)/3'
_refine_ls_weighting_scheme calc
_refine_ls_wR_factor_gt 0.0957
_refine_ls_wR_factor_ref 0.1006
_reflns_Friedel_coverage 0.000
_reflns_number_gt 10398
_reflns_number_total 12381
_reflns_threshold_expression 'I > 2\s(I)'
_cod_data_source_file d4ce00886c2.cif
_cod_data_source_block 1_CCDC3
_cod_depositor_comments 'Adding full bibliography for 7249611--7249621.cif.'
_cod_database_code 7249614
_shelx_shelxl_version_number 2018/3
_shelx_space_group_comment
;
The symmetry employed for this shelxl refinement is uniquely defined
by the following loop, which should always be used as a source of
symmetry information in preference to the above space-group names.
They are only intended as comments.
;
_olex2_refinement_description
;
1. Fixed Uiso
 At 1.2 times of:
  All C(H) groups
2.a Aromatic/amide H refined with riding coordinates:
 C4(H4), C18(H18), C24(H24), C26(H26), C38(H38), C44(H44), C46(H46), C47(H47),
 C25(H25), C13(H13), C7(H7), C15(H15), C2(H2), C35(H35), C9(H9), C37(H37),
 C39(H39), C5(H5), C41(H41), C21(H21), C43(H43), C11(H11), C23(H23)
;
_olex2_submission_special_instructions 'No special instructions were received'

loop_
_space_group_symop_operation_xyz
'x, y, z'
'-x+1/2, y+1/2, -z+1/2'
'-x, -y, -z'
'x-1/2, -y-1/2, z-1/2'

loop_
_atom_site_label
_atom_site_type_symbol
_atom_site_fract_x
_atom_site_fract_y
_atom_site_fract_z
_atom_site_U_iso_or_equiv
_atom_site_adp_type
_atom_site_occupancy
_atom_site_site_symmetry_order
_atom_site_calc_flag
_atom_site_refinement_flags_posn
_atom_site_refinement_flags_adp
_atom_site_refinement_flags_occupancy
_atom_site_disorder_assembly
_atom_site_disorder_group
Tb1 Tb 0.42092(2) 0.43804(2) 0.47755(2) 0.02276(6) Uani 1 1 d . . . . .
Co1 Co 0.25876(4) 0.31551(2) 0.38594(5) 0.03918(14) Uani 1 1 d . . . . .
Cl03 Cl 0.19375(9) 0.40977(5) 0.06437(11) 0.0655(4) Uani 1 1 d . . . . .
Cl04 Cl 0.54112(11) 0.51590(7) 0.16041(11) 0.0776(5) Uani 1 1 d . . . . .
Cl05 Cl 0.10962(10) 0.50585(5) 0.42278(14) 0.0787(5) Uani 1 1 d . . . . .
Cl06 Cl 0.83171(10) 0.34779(6) 0.70728(13) 0.0813(5) Uani 1 1 d . . . . .
Cl07 Cl 0.51986(13) 0.19975(5) 0.45105(16) 0.0946(6) Uani 1 1 d . . . . .
Cl08 Cl 0.19846(14) 0.51564(7) 0.75984(13) 0.0949(6) Uani 1 1 d . . . . .
Cl09 Cl 0.12991(13) 0.29488(6) 0.65598(16) 0.0966(6) Uani 1 1 d . . . . .
Cl0A Cl 0.19724(16) 0.70657(6) 0.63159(15) 0.0930(6) Uani 1 1 d . . . . .
Cl0B Cl 0.07894(12) 0.54551(10) 0.10230(17) 0.1291(9) Uani 1 1 d . . . . .
Cl0C Cl 0.65063(15) 0.36268(13) 0.12612(19) 0.1579(13) Uani 1 1 d . . . . .
O1 O 0.4468(2) 0.50921(10) 0.39442(19) 0.0345(6) Uani 1 1 d . . . . .
O4 O 0.32833(19) 0.50166(9) 0.5192(2) 0.0405(7) Uani 1 1 d . . . . .
O6 O 0.3936(2) 0.28292(11) 0.4530(3) 0.0512(8) Uani 1 1 d . . . . .
O8 O 0.4160(2) 0.57152(10) 0.5418(3) 0.0455(8) Uani 1 1 d . . . . .
O10 O 0.4564(2) 0.35576(10) 0.4900(3) 0.0518(9) Uani 1 1 d . . . . .
O5 O 0.5130(3) 0.57277(11) 0.3455(2) 0.0509(9) Uani 1 1 d . . . . .
O3 O 0.3086(2) 0.33879(12) 0.2733(2) 0.0496(8) Uani 1 1 d . . . . .
O7 O 0.2763(2) 0.40268(10) 0.5025(2) 0.0425(7) Uani 1 1 d . . . . .
O2 O 0.3472(2) 0.41620(11) 0.3157(2) 0.0456(7) Uani 1 1 d . . . . .
O9 O 0.2131(2) 0.32965(11) 0.5054(3) 0.0523(8) Uani 1 1 d . . . . .
N1 N 0.1127(3) 0.34088(15) 0.2947(3) 0.0500(10) Uani 1 1 d . . . . .
C1 C 0.2000(3) 0.38628(17) 0.6280(3) 0.0375(10) Uani 1 1 d . . . . .
N2 N 0.1795(3) 0.25030(13) 0.3493(3) 0.0428(9) Uani 1 1 d . . . . .
C4 C 0.2143(3) 0.43547(18) 0.6555(3) 0.0442(11) Uani 1 1 d . . . . .
H4 H 0.247609 0.455914 0.622489 0.053 Uiso 1 1 calc R U . . .
C6 C 0.4517(3) 0.53800(13) 0.3282(3) 0.0292(8) Uani 1 1 d . . . . .
C8 C 0.3363(3) 0.54696(14) 0.5298(3) 0.0339(9) Uani 1 1 d . . . . .
C10 C 0.2418(3) 0.57549(15) 0.5301(3) 0.0333(8) Uani 1 1 d . . . . .
C12 C 0.1420(3) 0.55995(16) 0.4898(4) 0.0448(11) Uani 1 1 d . . . . .
C14 C 0.3790(3) 0.53251(14) 0.2265(3) 0.0329(8) Uani 1 1 d . . . . .
C16 C 0.3826(3) 0.38416(16) 0.1747(3) 0.0395(10) Uani 1 1 d . . . . .
C18 C 0.2563(3) 0.62115(15) 0.5735(3) 0.0397(10) Uani 1 1 d . . . . .
H18 H 0.322502 0.633146 0.599842 0.048 Uiso 1 1 calc R U . . .
C20 C 0.4124(3) 0.52589(17) 0.1451(3) 0.0441(10) Uani 1 1 d . . . . .
C22 C 0.4663(3) 0.31080(14) 0.4886(3) 0.0335(8) Uani 1 1 d . . . . .
C24 C 0.4842(4) 0.3741(2) 0.1865(4) 0.0682(16) Uani 1 1 d . . . . .
H24 H 0.527508 0.366480 0.248932 0.082 Uiso 1 1 calc R U . . .
C26 C 0.2756(3) 0.53780(18) 0.2134(3) 0.0469(11) Uani 1 1 d . . . . .
H26 H 0.251136 0.541156 0.267719 0.056 Uiso 1 1 calc R U . . .
C28 C 0.2333(2) 0.37156(14) 0.5403(3) 0.0317(8) Uani 1 1 d . . . . .
C30 C 0.3216(3) 0.39645(17) 0.0814(3) 0.0443(10) Uani 1 1 d . . . . .
C32 C 0.3426(3) 0.37970(16) 0.2613(3) 0.0364(9) Uani 1 1 d . . . . .
C34 C 0.0809(3) 0.25583(19) 0.2911(3) 0.0478(12) Uani 1 1 d . . . . .
C36 C 0.1750(4) 0.64908(17) 0.5786(4) 0.0533(12) Uani 1 1 d . . . . .
C38 C 0.6448(3) 0.32199(16) 0.5913(3) 0.0404(10) Uani 1 1 d . . . . .
H38 H 0.626778 0.354211 0.599112 0.049 Uiso 1 1 calc R U . . .
C40 C 0.6011(4) 0.24287(17) 0.5234(4) 0.0529(13) Uani 1 1 d . . . . .
C42 C 0.0472(3) 0.3037(2) 0.2596(3) 0.0492(12) Uani 1 1 d . . . . .
C44 C 0.2418(4) 0.5323(2) 0.0385(4) 0.0608(14) Uani 1 1 d . . . . .
H44 H 0.195342 0.532682 -0.024651 0.073 Uiso 1 1 calc R U . . .
C46 C 0.2138(4) 0.20623(17) 0.3806(4) 0.0553(13) Uani 1 1 d . . . . .
H46 H 0.280999 0.202705 0.420534 0.066 Uiso 1 1 calc R U . . .
C47 C 0.3600(4) 0.3976(2) 0.0023(4) 0.0659(15) Uani 1 1 d . . . . .
H47 H 0.317696 0.405669 -0.060289 0.079 Uiso 1 1 calc R U . . .
C3 C 0.1808(4) 0.4543(2) 0.7297(4) 0.0621(15) Uani 1 1 d . . . . .
C25 C 0.3439(4) 0.5260(2) 0.0506(3) 0.0600(14) Uani 1 1 d . . . . .
H25 H 0.367332 0.521894 -0.004122 0.072 Uiso 1 1 calc R U . . .
C13 C 0.0843(4) 0.3859(2) 0.2659(5) 0.0727(17) Uani 1 1 d . . . . .
H13 H 0.129737 0.411341 0.290874 0.087 Uiso 1 1 calc R U . . .
C27 C 0.2085(4) 0.5381(2) 0.1184(4) 0.0589(14) Uani 1 1 d . . . . .
C7 C 0.7707(4) 0.2596(2) 0.6279(5) 0.0787(19) Uani 1 1 d . . . . .
H7 H 0.836722 0.248977 0.660509 0.094 Uiso 1 1 calc R U . . .
C29 C -0.0515(4) 0.3113(3) 0.1944(4) 0.0700(17) Uani 1 1 d . . . . .
C15 C 0.0602(3) 0.5880(2) 0.4964(5) 0.0661(16) Uani 1 1 d . . . . .
H15 H -0.006235 0.576432 0.469450 0.079 Uiso 1 1 calc R U . . .
C31 C 0.0150(4) 0.2155(2) 0.2616(4) 0.0646(16) Uani 1 1 d . . . . .
C2 C 0.0761(4) 0.6325(2) 0.5421(5) 0.0683(17) Uani 1 1 d . . . . .
H2 H 0.021359 0.651120 0.548333 0.082 Uiso 1 1 calc R U . . .
C33 C 0.7431(3) 0.30678(19) 0.6371(4) 0.0516(12) Uani 1 1 d . . . . .
C17 C 0.5719(3) 0.29053(15) 0.5338(3) 0.0357(9) Uani 1 1 d . . . . .
C35 C 0.7003(5) 0.2280(2) 0.5703(6) 0.084(2) Uani 1 1 d . . . . .
H35 H 0.719483 0.195926 0.562491 0.101 Uiso 1 1 calc R U . . .
C9 C -0.1164(5) 0.2695(4) 0.1633(5) 0.097(3) Uani 1 1 d . . . . .
H9 H -0.181576 0.273559 0.119209 0.117 Uiso 1 1 calc R U . . .
C37 C -0.0844(5) 0.2246(3) 0.1970(5) 0.090(2) Uani 1 1 d . . . . .
H37 H -0.129226 0.198448 0.177051 0.108 Uiso 1 1 calc R U . . .
C19 C 0.1527(3) 0.3562(2) 0.6799(4) 0.0568(14) Uani 1 1 d . . . . .
C39 C 0.1513(6) 0.16448(19) 0.3552(5) 0.0741(18) Uani 1 1 d . . . . .
H39 H 0.176597 0.133782 0.378532 0.089 Uiso 1 1 calc R U . . .
C5 C -0.0774(5) 0.3594(3) 0.1644(5) 0.095(3) Uani 1 1 d . . . . .
H5 H -0.141056 0.365989 0.119497 0.114 Uiso 1 1 calc R U . . .
C41 C 0.0536(6) 0.1697(2) 0.2962(5) 0.082(2) Uani 1 1 d . . . . .
H41 H 0.011849 0.142273 0.278602 0.099 Uiso 1 1 calc R U . . .
C21 C -0.0107(5) 0.3968(3) 0.2000(6) 0.095(2) Uani 1 1 d . . . . .
H21 H -0.028410 0.428885 0.180495 0.114 Uiso 1 1 calc R U . . .
C43 C 0.4610(5) 0.3867(3) 0.0162(4) 0.0781(18) Uani 1 1 d . . . . .
H43 H 0.487549 0.387162 -0.037160 0.094 Uiso 1 1 calc R U . . .
C11 C 0.1192(4) 0.3758(3) 0.7569(5) 0.077(2) Uani 1 1 d . . . . .
H11 H 0.087783 0.355688 0.792152 0.093 Uiso 1 1 calc R U . . .
C45 C 0.5221(4) 0.3753(3) 0.1072(5) 0.0766(18) Uani 1 1 d . . . . .
C23 C 0.1329(5) 0.4247(3) 0.7801(4) 0.080(2) Uani 1 1 d . . . . .
H23 H 0.109596 0.437594 0.830227 0.096 Uiso 1 1 calc R U . . .

loop_
_atom_site_aniso_label
_atom_site_aniso_U_11
_atom_site_aniso_U_22
_atom_site_aniso_U_33
_atom_site_aniso_U_23
_atom_site_aniso_U_13
_atom_site_aniso_U_12
Tb1 0.02141(8) 0.02299(9) 0.02484(10) 0.00049(7) 0.00837(6) 0.00038(6)
Co1 0.0360(3) 0.0322(3) 0.0512(4) -0.0006(3) 0.0157(3) -0.0082(2)
Cl03 0.0496(6) 0.0819(9) 0.0617(8) 0.0180(8) 0.0114(6) 0.0086(6)
Cl04 0.0635(8) 0.1190(13) 0.0590(9) -0.0069(9) 0.0316(7) 0.0171(8)
Cl05 0.0506(7) 0.0703(8) 0.0992(13) -0.0162(9) -0.0022(7) -0.0042(6)
Cl06 0.0460(7) 0.1030(11) 0.0795(11) 0.0178(10) -0.0049(7) -0.0095(7)
Cl07 0.0960(11) 0.0532(8) 0.1230(16) -0.0347(9) 0.0147(11) 0.0191(8)
Cl08 0.0999(12) 0.1123(13) 0.0758(11) -0.0391(11) 0.0313(9) 0.0299(10)
Cl09 0.0870(10) 0.0793(10) 0.1442(17) 0.0486(12) 0.0661(12) -0.0024(8)
Cl0A 0.1324(14) 0.0580(8) 0.1062(14) -0.0151(9) 0.0624(12) 0.0314(9)
Cl0B 0.0432(8) 0.215(2) 0.1085(16) -0.0395(17) -0.0086(9) 0.0030(11)
Cl0C 0.0717(11) 0.298(4) 0.1256(18) 0.062(2) 0.0625(12) 0.0561(16)
O1 0.0447(14) 0.0348(14) 0.0243(14) 0.0062(13) 0.0107(12) -0.0028(12)
O4 0.0359(14) 0.0273(13) 0.069(2) 0.0015(15) 0.0325(14) 0.0023(11)
O6 0.0396(15) 0.0396(16) 0.069(2) -0.0008(17) 0.0083(15) -0.0030(13)
O8 0.0326(13) 0.0327(14) 0.082(2) -0.0069(16) 0.0335(15) 0.0010(11)
O10 0.0388(14) 0.0261(14) 0.084(3) 0.0060(16) 0.0090(16) 0.0073(12)
O5 0.071(2) 0.0430(16) 0.0288(16) 0.0115(15) -0.0008(15) -0.0219(15)
O3 0.0565(18) 0.0550(19) 0.0420(18) -0.0119(16) 0.0219(15) -0.0231(15)
O7 0.0458(15) 0.0420(16) 0.0514(19) -0.0046(15) 0.0322(15) -0.0106(13)
O2 0.0574(18) 0.0479(17) 0.0289(16) -0.0084(15) 0.0088(14) -0.0057(14)
O9 0.0599(19) 0.0419(17) 0.062(2) -0.0083(17) 0.0288(17) -0.0172(14)
N1 0.0418(19) 0.056(2) 0.058(3) 0.008(2) 0.0229(18) 0.0025(17)
C1 0.0218(16) 0.058(3) 0.036(2) 0.010(2) 0.0147(16) 0.0061(16)
N2 0.051(2) 0.0386(19) 0.043(2) -0.0079(18) 0.0206(17) -0.0127(16)
C4 0.0323(19) 0.068(3) 0.035(2) -0.003(2) 0.0135(17) 0.0101(19)
C6 0.0380(18) 0.0286(18) 0.0207(18) 0.0032(17) 0.0080(15) 0.0035(15)
C8 0.0306(18) 0.0334(19) 0.045(2) 0.001(2) 0.0219(17) 0.0068(15)
C10 0.0301(17) 0.037(2) 0.039(2) 0.006(2) 0.0194(16) 0.0101(15)
C12 0.036(2) 0.049(2) 0.050(3) 0.005(2) 0.0132(19) 0.0081(18)
C14 0.042(2) 0.0315(19) 0.0229(19) 0.0033(18) 0.0066(16) -0.0025(16)
C16 0.042(2) 0.049(2) 0.029(2) -0.006(2) 0.0128(18) -0.0083(19)
C18 0.041(2) 0.041(2) 0.044(3) 0.006(2) 0.0239(19) 0.0114(17)
C20 0.053(2) 0.047(2) 0.033(2) 0.001(2) 0.014(2) 0.001(2)
C22 0.0335(18) 0.0300(19) 0.040(2) 0.0009(19) 0.0150(17) 0.0047(15)
C24 0.045(3) 0.119(5) 0.042(3) 0.010(3) 0.016(2) 0.007(3)
C26 0.043(2) 0.063(3) 0.034(2) -0.007(2) 0.0102(19) -0.006(2)
C28 0.0200(15) 0.038(2) 0.039(2) 0.0055(19) 0.0115(15) 0.0024(14)
C30 0.049(2) 0.046(2) 0.037(2) 0.000(2) 0.013(2) -0.002(2)
C32 0.0325(18) 0.049(2) 0.026(2) -0.006(2) 0.0062(16) -0.0081(17)
C34 0.044(2) 0.068(3) 0.038(3) -0.018(3) 0.023(2) -0.023(2)
C36 0.069(3) 0.047(3) 0.056(3) 0.005(2) 0.038(3) 0.024(2)
C38 0.0341(19) 0.043(2) 0.046(3) 0.013(2) 0.0148(19) 0.0086(17)
C40 0.059(3) 0.041(2) 0.059(3) 0.000(2) 0.019(3) 0.019(2)
C42 0.037(2) 0.078(3) 0.039(3) -0.008(3) 0.0211(19) -0.005(2)
C44 0.069(3) 0.065(3) 0.035(3) -0.007(3) -0.007(2) 0.000(3)
C46 0.078(3) 0.037(2) 0.057(3) -0.006(2) 0.030(3) -0.012(2)
C47 0.072(3) 0.090(4) 0.036(3) 0.012(3) 0.017(3) 0.004(3)
C3 0.048(3) 0.102(4) 0.038(3) -0.009(3) 0.016(2) 0.022(3)
C25 0.087(4) 0.069(3) 0.023(2) -0.004(2) 0.015(2) -0.001(3)
C13 0.055(3) 0.070(4) 0.100(5) 0.021(4) 0.032(3) 0.017(3)
C27 0.045(2) 0.072(3) 0.049(3) -0.011(3) -0.002(2) 0.001(2)
C7 0.054(3) 0.090(4) 0.084(5) 0.023(4) 0.008(3) 0.039(3)
C29 0.035(2) 0.125(5) 0.053(3) -0.007(4) 0.019(2) 0.004(3)
C15 0.027(2) 0.086(4) 0.084(4) 0.015(4) 0.014(2) 0.018(2)
C31 0.066(3) 0.087(4) 0.055(3) -0.045(3) 0.041(3) -0.039(3)
C2 0.050(3) 0.078(4) 0.087(4) 0.015(4) 0.037(3) 0.037(3)
C33 0.042(2) 0.063(3) 0.048(3) 0.019(3) 0.010(2) 0.005(2)
C17 0.042(2) 0.033(2) 0.037(2) 0.0048(19) 0.0180(18) 0.0081(16)
C35 0.076(4) 0.055(3) 0.110(6) 0.000(4) 0.011(4) 0.038(3)
C9 0.043(3) 0.186(9) 0.062(4) -0.046(6) 0.016(3) -0.019(4)
C37 0.062(4) 0.143(7) 0.073(5) -0.063(5) 0.033(3) -0.055(4)
C19 0.040(2) 0.081(4) 0.056(3) 0.030(3) 0.026(2) 0.011(2)
C39 0.120(5) 0.040(3) 0.079(4) -0.014(3) 0.055(4) -0.024(3)
C5 0.051(3) 0.166(8) 0.071(4) 0.021(5) 0.023(3) 0.043(4)
C41 0.105(5) 0.075(4) 0.087(5) -0.053(4) 0.061(4) -0.055(4)
C21 0.062(4) 0.116(6) 0.113(6) 0.040(5) 0.037(4) 0.034(4)
C43 0.083(4) 0.110(5) 0.055(4) 0.014(4) 0.043(3) 0.015(4)
C11 0.057(3) 0.126(6) 0.064(4) 0.044(4) 0.041(3) 0.013(4)
C45 0.058(3) 0.118(5) 0.064(4) 0.015(4) 0.034(3) 0.016(3)
C23 0.067(3) 0.137(6) 0.046(3) 0.011(4) 0.034(3) 0.032(4)

loop_
_atom_type_symbol
_atom_type_description
_atom_type_scat_dispersion_real
_atom_type_scat_dispersion_imag
_atom_type_scat_source
C C 0.0033 0.0016 'International Tables Vol C Tables 4.2.6.8 and 6.1.1.4'
H H 0.0000 0.0000 'International Tables Vol C Tables 4.2.6.8 and 6.1.1.4'
Cl Cl 0.1484 0.1585 'International Tables Vol C Tables 4.2.6.8 and 6.1.1.4'
Co Co 0.3494 0.9721 'International Tables Vol C Tables 4.2.6.8 and 6.1.1.4'
N N 0.0061 0.0033 'International Tables Vol C Tables 4.2.6.8 and 6.1.1.4'
O O 0.0106 0.0060 'International Tables Vol C Tables 4.2.6.8 and 6.1.1.4'
Tb Tb -0.1723 4.1537 'International Tables Vol C Tables 4.2.6.8 and 6.1.1.4'

loop_
_geom_angle_atom_site_label_1
_geom_angle_atom_site_label_2
_geom_angle_atom_site_label_3
_geom_angle
_geom_angle_site_symmetry_1
_geom_angle_site_symmetry_3
_geom_angle_publ_flag
O1 Tb1 O1 73.30(10) . 3_666 ?
O1 Tb1 O5 123.68(9) . 3_666 ?
O4 Tb1 O1 71.53(10) . . ?
O4 Tb1 O1 74.06(9) . 3_666 ?
O4 Tb1 O8 136.20(9) . 3_666 ?
O4 Tb1 O5 83.79(12) . 3_666 ?
O8 Tb1 O1 69.65(10) 3_666 3_666 ?
O8 Tb1 O1 75.17(10) 3_666 . ?
O8 Tb1 O5 91.87(12) 3_666 3_666 ?
O10 Tb1 O1 113.85(10) . 3_666 ?
O10 Tb1 O1 141.98(12) . . ?
O10 Tb1 O4 146.16(11) . . ?
O10 Tb1 O8 73.30(11) . 3_666 ?
O10 Tb1 O5 78.20(12) . 3_666 ?
O10 Tb1 O7 75.55(11) . . ?
O5 Tb1 O1 51.17(9) 3_666 3_666 ?
O7 Tb1 O1 125.11(10) . 3_666 ?
O7 Tb1 O1 132.99(10) . . ?
O7 Tb1 O4 73.77(9) . . ?
O7 Tb1 O8 148.85(10) . 3_666 ?
O7 Tb1 O5 82.14(11) . 3_666 ?
O2 Tb1 O1 148.68(10) . 3_666 ?
O2 Tb1 O1 78.54(10) . . ?
O2 Tb1 O4 109.74(11) . . ?
O2 Tb1 O8 90.26(12) . 3_666 ?
O2 Tb1 O10 80.89(12) . . ?
O2 Tb1 O5 157.40(11) . 3_666 ?
O2 Tb1 O7 84.44(11) . . ?
O6 Co1 O3 92.07(14) . . ?
O6 Co1 N1 170.01(15) . . ?
O6 Co1 N2 94.29(14) . . ?
O3 Co1 N1 83.90(14) . . ?
O3 Co1 N2 110.36(14) . . ?
O9 Co1 O6 99.04(15) . . ?
O9 Co1 O3 150.42(13) . . ?
O9 Co1 N1 88.82(15) . . ?
O9 Co1 N2 96.13(14) . . ?
N2 Co1 N1 78.65(15) . . ?
Tb1 O1 Tb1 106.70(10) . 3_666 ?
C6 O1 Tb1 89.6(2) . 3_666 ?
C6 O1 Tb1 162.1(3) . . ?
C8 O4 Tb1 137.5(2) . . ?
C22 O6 Co1 115.6(3) . . ?
C8 O8 Tb1 138.4(2) . 3_666 ?
C22 O10 Tb1 173.3(3) . . ?
C6 O5 Tb1 97.6(2) . 3_666 ?
C32 O3 Co1 128.4(3) . . ?
C28 O7 Tb1 152.3(3) . . ?
C32 O2 Tb1 138.6(3) . . ?
C28 O9 Co1 115.1(3) . . ?
C42 N1 Co1 112.1(3) . . ?
C13 N1 Co1 128.6(4) . . ?
C13 N1 C42 119.1(4) . . ?
C4 C1 C28 116.0(4) . . ?
C19 C1 C4 118.1(4) . . ?
C19 C1 C28 125.9(4) . . ?
C34 N2 Co1 113.9(3) . . ?
C46 N2 Co1 126.5(3) . . ?
C46 N2 C34 119.5(4) . . ?
C1 C4 H4 119.1 . . ?
C3 C4 C1 121.8(5) . . ?
C3 C4 H4 119.1 . . ?
O1 C6 Tb1 64.70(19) . 3_666 ?
O1 C6 O5 121.4(3) . . ?
O1 C6 C14 119.7(3) . . ?
O5 C6 Tb1 56.9(2) . 3_666 ?
O5 C6 C14 118.8(3) . . ?
C14 C6 Tb1 172.0(3) . 3_666 ?
O4 C8 C10 118.0(3) . . ?
O8 C8 O4 126.3(3) . . ?
O8 C8 C10 115.8(3) . . ?
C12 C10 C8 125.5(4) . . ?
C18 C10 C8 117.3(3) . . ?
C18 C10 C12 117.2(4) . . ?
C10 C12 Cl05 123.1(3) . . ?
C10 C12 C15 121.4(5) . . ?
C15 C12 Cl05 115.4(4) . . ?
C20 C14 C6 122.1(4) . . ?
C20 C14 C26 119.0(4) . . ?
C26 C14 C6 118.7(4) . . ?
C24 C16 C30 117.8(4) . . ?
C24 C16 C32 119.2(4) . . ?
C30 C16 C32 122.9(4) . . ?
C10 C18 H18 119.4 . . ?
C36 C18 C10 121.1(4) . . ?
C36 C18 H18 119.4 . . ?
C14 C20 Cl04 119.7(3) . . ?
C14 C20 C25 120.8(4) . . ?
C25 C20 Cl04 119.5(4) . . ?
O6 C22 O10 122.7(4) . . ?
O6 C22 C17 120.1(3) . . ?
O10 C22 C17 117.1(4) . . ?
C16 C24 H24 119.7 . . ?
C45 C24 C16 120.7(5) . . ?
C45 C24 H24 119.7 . . ?
C14 C26 H26 120.4 . . ?
C14 C26 C27 119.2(4) . . ?
C27 C26 H26 120.4 . . ?
O7 C28 O9 122.4(4) . . ?
O7 C28 C1 118.2(4) . . ?
O9 C28 C1 119.3(4) . . ?
C16 C30 Cl03 118.9(4) . . ?
C47 C30 Cl03 119.8(4) . . ?
C47 C30 C16 121.2(4) . . ?
O3 C32 O2 125.9(4) . . ?
O3 C32 C16 115.5(4) . . ?
O2 C32 C16 118.6(4) . . ?
N2 C34 C42 117.7(4) . . ?
N2 C34 C31 121.6(5) . . ?
C31 C34 C42 120.7(5) . . ?
C18 C36 Cl0A 119.3(4) . . ?
C18 C36 C2 121.4(5) . . ?
C2 C36 Cl0A 119.3(4) . . ?
C33 C38 H38 119.2 . . ?
C33 C38 C17 121.5(4) . . ?
C17 C38 H38 119.2 . . ?
C17 C40 Cl07 123.4(4) . . ?
C35 C40 Cl07 116.6(4) . . ?
C35 C40 C17 120.0(5) . . ?
N1 C42 C34 117.5(4) . . ?
N1 C42 C29 122.3(5) . . ?
C29 C42 C34 120.1(5) . . ?
C25 C44 H44 120.1 . . ?
C27 C44 H44 120.1 . . ?
C27 C44 C25 119.7(5) . . ?
N2 C46 H46 119.1 . . ?
N2 C46 C39 121.8(5) . . ?
C39 C46 H46 119.1 . . ?
C30 C47 H47 120.2 . . ?
C43 C47 C30 119.5(5) . . ?
C43 C47 H47 120.2 . . ?
C4 C3 Cl08 120.1(5) . . ?
C4 C3 C23 120.0(6) . . ?
C23 C3 Cl08 119.9(5) . . ?
C20 C25 H25 120.2 . . ?
C44 C25 C20 119.6(5) . . ?
C44 C25 H25 120.2 . . ?
N1 C13 H13 118.7 . . ?
N1 C13 C21 122.7(6) . . ?
C21 C13 H13 118.7 . . ?
C26 C27 Cl0B 119.0(4) . . ?
C44 C27 Cl0B 119.4(4) . . ?
C44 C27 C26 121.6(5) . . ?
C33 C7 H7 120.3 . . ?
C33 C7 C35 119.4(5) . . ?
C35 C7 H7 120.3 . . ?
C42 C29 C9 118.1(7) . . ?
C5 C29 C42 116.5(6) . . ?
C5 C29 C9 125.4(6) . . ?
C12 C15 H15 119.7 . . ?
C2 C15 C12 120.6(5) . . ?
C2 C15 H15 119.7 . . ?
C34 C31 C37 117.4(6) . . ?
C41 C31 C34 117.3(5) . . ?
C41 C31 C37 125.3(6) . . ?
C36 C2 H2 120.9 . . ?
C15 C2 C36 118.2(4) . . ?
C15 C2 H2 120.9 . . ?
C38 C33 Cl06 119.7(4) . . ?
C7 C33 Cl06 120.1(4) . . ?
C7 C33 C38 120.2(5) . . ?
C38 C17 C22 117.1(3) . . ?
C40 C17 C22 125.0(4) . . ?
C40 C17 C38 117.9(4) . . ?
C40 C35 H35 119.5 . . ?
C7 C35 C40 121.0(5) . . ?
C7 C35 H35 119.5 . . ?
C29 C9 H9 119.6 . . ?
C37 C9 C29 120.8(6) . . ?
C37 C9 H9 119.6 . . ?
C31 C37 H37 118.6 . . ?
C9 C37 C31 122.7(6) . . ?
C9 C37 H37 118.6 . . ?
C1 C19 Cl09 124.0(4) . . ?
C1 C19 C11 119.8(6) . . ?
C11 C19 Cl09 116.2(5) . . ?
C46 C39 H39 120.5 . . ?
C41 C39 C46 118.9(6) . . ?
C41 C39 H39 120.5 . . ?
C29 C5 H5 119.6 . . ?
C21 C5 C29 120.8(6) . . ?
C21 C5 H5 119.6 . . ?
C31 C41 H41 119.6 . . ?
C39 C41 C31 120.9(5) . . ?
C39 C41 H41 119.6 . . ?
C13 C21 H21 120.8 . . ?
C5 C21 C13 118.5(7) . . ?
C5 C21 H21 120.8 . . ?
C47 C43 H43 120.0 . . ?
C45 C43 C47 119.9(5) . . ?
C45 C43 H43 120.0 . . ?
C19 C11 H11 119.9 . . ?
C23 C11 C19 120.2(6) . . ?
C23 C11 H11 119.9 . . ?
C24 C45 Cl0C 118.9(5) . . ?
C43 C45 Cl0C 120.3(5) . . ?
C43 C45 C24 120.8(5) . . ?
C3 C23 C11 120.2(6) . . ?
C3 C23 H23 119.9 . . ?
C11 C23 H23 119.9 . . ?

loop_
_geom_bond_atom_site_label_1
_geom_bond_atom_site_label_2
_geom_bond_distance
_geom_bond_site_symmetry_2
_geom_bond_publ_flag
Tb1 O1 2.587(3) 3_666 ?
Tb1 O1 2.355(3) . ?
Tb1 O4 2.328(3) . ?
Tb1 O8 2.340(3) 3_666 ?
Tb1 O10 2.297(3) . ?
Tb1 O5 2.417(3) 3_666 ?
Tb1 O7 2.320(3) . ?
Tb1 O2 2.293(3) . ?
Co1 O6 2.013(3) . ?
Co1 O3 2.016(3) . ?
Co1 O9 2.007(4) . ?
Co1 N1 2.145(4) . ?
Co1 N2 2.070(3) . ?
Cl03 C30 1.730(5) . ?
Cl04 C20 1.729(5) . ?
Cl05 C12 1.742(5) . ?
Cl06 C33 1.731(5) . ?
Cl07 C40 1.731(5) . ?
Cl08 C3 1.728(7) . ?
Cl09 C19 1.721(6) . ?
Cl0A C36 1.729(5) . ?
Cl0B C27 1.729(5) . ?
Cl0C C45 1.731(6) . ?
O1 C6 1.241(4) . ?
O4 C8 1.248(5) . ?
O6 C22 1.235(5) . ?
O8 C8 1.248(5) . ?
O10 C22 1.237(5) . ?
O5 C6 1.243(5) . ?
O3 C32 1.242(5) . ?
O7 C28 1.242(5) . ?
O2 C32 1.251(5) . ?
O9 C28 1.246(5) . ?
N1 C42 1.347(6) . ?
N1 C13 1.317(6) . ?
C1 C4 1.398(6) . ?
C1 C28 1.499(6) . ?
C1 C19 1.385(6) . ?
N2 C34 1.363(6) . ?
N2 C46 1.321(6) . ?
C4 H4 0.9300 . ?
C4 C3 1.366(6) . ?
C6 C14 1.495(5) . ?
C8 C10 1.510(5) . ?
C10 C12 1.380(6) . ?
C10 C18 1.380(6) . ?
C12 C15 1.381(6) . ?
C14 C20 1.374(6) . ?
C14 C26 1.377(6) . ?
C16 C24 1.376(6) . ?
C16 C30 1.378(6) . ?
C16 C32 1.489(6) . ?
C18 H18 0.9300 . ?
C18 C36 1.368(6) . ?
C20 C25 1.387(6) . ?
C22 C17 1.501(5) . ?
C24 H24 0.9300 . ?
C24 C45 1.371(7) . ?
C26 H26 0.9300 . ?
C26 C27 1.385(6) . ?
C30 C47 1.373(7) . ?
C34 C42 1.416(7) . ?
C34 C31 1.407(6) . ?
C36 C2 1.372(7) . ?
C38 H38 0.9300 . ?
C38 C33 1.371(6) . ?
C38 C17 1.383(6) . ?
C40 C17 1.383(6) . ?
C40 C35 1.382(7) . ?
C42 C29 1.405(7) . ?
C44 H44 0.9300 . ?
C44 C25 1.366(8) . ?
C44 C27 1.350(8) . ?
C46 H46 0.9300 . ?
C46 C39 1.406(7) . ?
C47 H47 0.9300 . ?
C47 C43 1.369(8) . ?
C3 C23 1.370(9) . ?
C25 H25 0.9300 . ?
C13 H13 0.9300 . ?
C13 C21 1.389(8) . ?
C7 H7 0.9300 . ?
C7 C33 1.360(8) . ?
C7 C35 1.370(9) . ?
C29 C9 1.433(10) . ?
C29 C5 1.394(10) . ?
C15 H15 0.9300 . ?
C15 C2 1.366(8) . ?
C31 C37 1.416(9) . ?
C31 C41 1.390(9) . ?
C2 H2 0.9300 . ?
C35 H35 0.9300 . ?
C9 H9 0.9300 . ?
C9 C37 1.342(10) . ?
C37 H37 0.9300 . ?
C19 C11 1.409(8) . ?
C39 H39 0.9300 . ?
C39 C41 1.357(9) . ?
C5 H5 0.9300 . ?
C5 C21 1.363(10) . ?
C41 H41 0.9300 . ?
C21 H21 0.9300 . ?
C43 H43 0.9300 . ?
C43 C45 1.349(8) . ?
C11 H11 0.9300 . ?
C11 C23 1.374(9) . ?
C23 H23 0.9300 . ?

loop_
_geom_torsion_atom_site_label_1
_geom_torsion_atom_site_label_2
_geom_torsion_atom_site_label_3
_geom_torsion_atom_site_label_4
_geom_torsion
_geom_torsion_site_symmetry_1
_geom_torsion_site_symmetry_2
_geom_torsion_site_symmetry_3
_geom_torsion_site_symmetry_4
_geom_torsion_publ_flag
Tb1 O1 C6 Tb1 -155.9(8) . . . 3_666 ?
Tb1 O1 C6 O5 4.5(4) 3_666 . . . ?
Tb1 O1 C6 O5 -151.4(6) . . . . ?
Tb1 O1 C6 C14 31.7(10) . . . . ?
Tb1 O1 C6 C14 -172.4(3) 3_666 . . . ?
Tb1 O4 C8 O8 -18.0(8) . . . . ?
Tb1 O4 C8 C10 163.1(3) . . . . ?
Tb1 O8 C8 O4 15.7(8) 3_666 . . . ?
Tb1 O8 C8 C10 -165.3(3) 3_666 . . . ?
Tb1 O5 C6 O1 -4.9(4) 3_666 . . . ?
Tb1 O5 C6 C14 172.1(3) 3_666 . . . ?
Tb1 O7 C28 O9 -82.1(7) . . . . ?
Tb1 O7 C28 C1 101.1(6) . . . . ?
Tb1 O2 C32 O3 59.5(6) . . . . ?
Tb1 O2 C32 C16 -119.3(4) . . . . ?
Co1 O6 C22 O10 5.3(6) . . . . ?
Co1 O6 C22 C17 -175.5(3) . . . . ?
Co1 O3 C32 O2 -4.4(6) . . . . ?
Co1 O3 C32 C16 174.4(3) . . . . ?
Co1 O9 C28 O7 1.6(5) . . . . ?
Co1 O9 C28 C1 178.4(2) . . . . ?
Co1 N1 C42 C34 3.1(5) . . . . ?
Co1 N1 C42 C29 -176.9(4) . . . . ?
Co1 N1 C13 C21 174.7(5) . . . . ?
Co1 N2 C34 C42 2.9(5) . . . . ?
Co1 N2 C34 C31 -178.0(4) . . . . ?
Co1 N2 C46 C39 176.5(4) . . . . ?
Cl03 C30 C47 C43 -179.6(5) . . . . ?
Cl04 C20 C25 C44 177.9(4) . . . . ?
Cl05 C12 C15 C2 -176.2(5) . . . . ?
Cl07 C40 C17 C22 3.0(7) . . . . ?
Cl07 C40 C17 C38 -178.0(4) . . . . ?
Cl07 C40 C35 C7 179.0(6) . . . . ?
Cl08 C3 C23 C11 -179.6(4) . . . . ?
Cl09 C19 C11 C23 -179.1(5) . . . . ?
Cl0A C36 C2 C15 176.9(4) . . . . ?
O1 C6 C14 C20 -122.4(4) . . . . ?
O1 C6 C14 C26 62.4(5) . . . . ?
O4 C8 C10 C12 -21.8(7) . . . . ?
O4 C8 C10 C18 158.8(4) . . . . ?
O6 C22 C17 C38 -165.9(4) . . . . ?
O6 C22 C17 C40 13.1(7) . . . . ?
O8 C8 C10 C12 159.2(4) . . . . ?
O8 C8 C10 C18 -20.2(6) . . . . ?
O10 C22 C17 C38 13.3(6) . . . . ?
O10 C22 C17 C40 -167.7(5) . . . . ?
O5 C6 C14 C20 60.6(6) . . . . ?
O5 C6 C14 C26 -114.6(5) . . . . ?
N1 C42 C29 C9 -178.5(5) . . . . ?
N1 C42 C29 C5 2.3(8) . . . . ?
N1 C13 C21 C5 0.6(11) . . . . ?
C1 C4 C3 Cl08 -179.0(3) . . . . ?
C1 C4 C3 C23 0.9(7) . . . . ?
C1 C19 C11 C23 0.4(8) . . . . ?
N2 C34 C42 N1 -4.2(6) . . . . ?
N2 C34 C42 C29 175.9(4) . . . . ?
N2 C34 C31 C37 -176.8(5) . . . . ?
N2 C34 C31 C41 1.5(7) . . . . ?
N2 C46 C39 C41 0.6(9) . . . . ?
C4 C1 C28 O7 4.4(5) . . . . ?
C4 C1 C28 O9 -172.6(4) . . . . ?
C4 C1 C19 Cl09 -179.6(3) . . . . ?
C4 C1 C19 C11 1.0(6) . . . . ?
C4 C3 C23 C11 0.5(8) . . . . ?
C6 C14 C20 Cl04 8.3(6) . . . . ?
C6 C14 C20 C25 -173.2(4) . . . . ?
C6 C14 C26 C27 173.1(4) . . . . ?
C8 C10 C12 Cl05 -5.2(7) . . . . ?
C8 C10 C12 C15 177.9(5) . . . . ?
C8 C10 C18 C36 -178.8(4) . . . . ?
C10 C12 C15 C2 1.0(8) . . . . ?
C10 C18 C36 Cl0A -178.7(3) . . . . ?
C10 C18 C36 C2 1.0(7) . . . . ?
C12 C10 C18 C36 1.7(6) . . . . ?
C12 C15 C2 C36 1.8(9) . . . . ?
C14 C20 C25 C44 -0.7(8) . . . . ?
C14 C26 C27 Cl0B -179.2(4) . . . . ?
C14 C26 C27 C44 1.3(8) . . . . ?
C16 C24 C45 Cl0C 179.7(5) . . . . ?
C16 C24 C45 C43 0.6(11) . . . . ?
C16 C30 C47 C43 -0.5(9) . . . . ?
C18 C10 C12 Cl05 174.2(3) . . . . ?
C18 C10 C12 C15 -2.7(7) . . . . ?
C18 C36 C2 C15 -2.8(8) . . . . ?
C20 C14 C26 C27 -2.3(7) . . . . ?
C24 C16 C30 Cl03 -179.5(4) . . . . ?
C24 C16 C30 C47 1.5(8) . . . . ?
C24 C16 C32 O3 -89.9(6) . . . . ?
C24 C16 C32 O2 89.0(6) . . . . ?
C26 C14 C20 Cl04 -176.5(3) . . . . ?
C26 C14 C20 C25 2.0(7) . . . . ?
C28 C1 C4 C3 175.3(4) . . . . ?
C28 C1 C19 Cl09 3.7(6) . . . . ?
C28 C1 C19 C11 -175.7(4) . . . . ?
C30 C16 C24 C45 -1.5(9) . . . . ?
C30 C16 C32 O3 87.9(5) . . . . ?
C30 C16 C32 O2 -93.2(5) . . . . ?
C30 C47 C43 C45 -0.4(10) . . . . ?
C32 C16 C24 C45 176.4(6) . . . . ?
C32 C16 C30 Cl03 2.7(6) . . . . ?
C32 C16 C30 C47 -176.4(5) . . . . ?
C34 N2 C46 C39 0.3(8) . . . . ?
C34 C42 C29 C9 1.5(8) . . . . ?
C34 C42 C29 C5 -177.8(5) . . . . ?
C34 C31 C37 C9 0.5(10) . . . . ?
C34 C31 C41 C39 -0.6(9) . . . . ?
C42 N1 C13 C21 -0.6(9) . . . . ?
C42 C34 C31 C37 2.2(7) . . . . ?
C42 C34 C31 C41 -179.5(5) . . . . ?
C42 C29 C9 C37 1.2(10) . . . . ?
C42 C29 C5 C21 -2.2(10) . . . . ?
C46 N2 C34 C42 179.6(4) . . . . ?
C46 N2 C34 C31 -1.4(7) . . . . ?
C46 C39 C41 C31 -0.4(9) . . . . ?
C47 C43 C45 Cl0C -178.6(6) . . . . ?
C47 C43 C45 C24 0.4(12) . . . . ?
C25 C44 C27 Cl0B -179.5(4) . . . . ?
C25 C44 C27 C26 0.1(9) . . . . ?
C13 N1 C42 C34 179.1(5) . . . . ?
C13 N1 C42 C29 -1.0(8) . . . . ?
C27 C44 C25 C20 -0.4(9) . . . . ?
C29 C9 C37 C31 -2.2(12) . . . . ?
C29 C5 C21 C13 0.8(11) . . . . ?
C31 C34 C42 N1 176.8(4) . . . . ?
C31 C34 C42 C29 -3.1(7) . . . . ?
C33 C38 C17 C22 179.0(4) . . . . ?
C33 C38 C17 C40 -0.1(7) . . . . ?
C33 C7 C35 C40 -1.7(11) . . . . ?
C17 C38 C33 Cl06 179.4(4) . . . . ?
C17 C38 C33 C7 -1.0(8) . . . . ?
C17 C40 C35 C7 0.5(10) . . . . ?
C35 C40 C17 C22 -178.6(5) . . . . ?
C35 C40 C17 C38 0.4(8) . . . . ?
C35 C7 C33 Cl06 -178.5(5) . . . . ?
C35 C7 C33 C38 1.9(10) . . . . ?
C9 C29 C5 C21 178.7(7) . . . . ?
C37 C31 C41 C39 177.6(6) . . . . ?
C19 C1 C4 C3 -1.7(6) . . . . ?
C19 C1 C28 O7 -178.9(4) . . . . ?
C19 C1 C28 O9 4.1(6) . . . . ?
C19 C11 C23 C3 -1.2(9) . . . . ?
C5 C29 C9 C37 -179.7(7) . . . . ?
C41 C31 C37 C9 -177.7(7) . . . . ?
